data_4315610
loop_
_publ_author_name
'Soumya Sarkar'
'Kevin P. McGowan'
'Jeffrey A. Culver'
'Adam R. Carlson'
'J\"urgen Koller'
'Andrew J. Peloquin'
'Melanie K. Veige'
'Khalil A. Abboud'
'Adam S. Veige'

_publ_section_title
;
 NCN Trianionic Pincer Ligand Precursors: Synthesis of Bimetallic,
 Chelating Diamide, and Pincer Group IV Complexes
;
_journal_name_full 'Inorganic Chemistry'
_journal_page_first 5143
_journal_page_last 5156
_journal_paper_doi 10.1021/ic100232s
_journal_volume 49
_journal_year 2010
_chemical_formula_sum 'C64 H84 N4 Zn2'
_chemical_formula_weight 1040.09
_chemical_name_systematic
; 
 ? 
;
_space_group_IT_number 14
_symmetry_cell_setting monoclinic
_symmetry_space_group_name_Hall '-P 2ybc'
_symmetry_space_group_name_H-M 'P 1 21/c 1'
_atom_sites_solution_hydrogens geom
_atom_sites_solution_primary direct
_atom_sites_solution_secondary difmap
_audit_creation_method SHELXL-97
_audit_update_record
; 
2009-06-24 # Formatted by publCIF 
;
_cell_angle_alpha 90.00
_cell_angle_beta 90.577(3)
_cell_angle_gamma 90.00
_cell_formula_units_Z 8
_cell_length_a 43.169(7)
_cell_length_b 14.132(2)
_cell_length_c 19.314(3)
_cell_measurement_reflns_used 511
_cell_measurement_temperature 99(2)
_cell_measurement_theta_max 28.0
_cell_measurement_theta_min 2.0
_cell_volume 11782(3)
_computing_cell_refinement 'Bruker APEX2'
_computing_data_collection 'Bruker APEX2'
_computing_data_reduction 'Bruker SAINT'
_computing_molecular_graphics 'Bruker SHELXTL'
_computing_publication_material 'Bruker SHELXTL'
_computing_structure_refinement 'Bruker SHELXTL'
_computing_structure_solution 'Bruker SHELXTL'
_diffrn_ambient_temperature 100(2)
_diffrn_measured_fraction_theta_full 0.994
_diffrn_measured_fraction_theta_max 0.994
_diffrn_measurement_device_type 'Bruker APEX-II CCD'
_diffrn_measurement_method '\w scans'
_diffrn_radiation_monochromator graphite
_diffrn_radiation_source 'fine-focus sealed tube'
_diffrn_radiation_type MoK\a
_diffrn_radiation_wavelength 0.71073
_diffrn_reflns_av_R_equivalents 0.0361
_diffrn_reflns_av_sigmaI/netI 0.0408
_diffrn_reflns_limit_h_max 56
_diffrn_reflns_limit_h_min -54
_diffrn_reflns_limit_k_max 18
_diffrn_reflns_limit_k_min -18
_diffrn_reflns_limit_l_max 25
_diffrn_reflns_limit_l_min -19
_diffrn_reflns_number 84071
_diffrn_reflns_theta_full 27.50
_diffrn_reflns_theta_max 27.50
_diffrn_reflns_theta_min 0.94
_exptl_absorpt_coefficient_mu 0.855
_exptl_absorpt_correction_T_max 0.8450
_exptl_absorpt_correction_T_min 0.7746
_exptl_absorpt_correction_type numerical
_exptl_absorpt_process_details 'based on measured indexed crystal faces, Bruker SHELXTL  v6.12 (Bruker 2000)'
_exptl_crystal_colour colourless
_exptl_crystal_density_diffrn 1.173
_exptl_crystal_density_method 'not measured'
_exptl_crystal_description blocks
_exptl_crystal_F_000 4448
_exptl_crystal_size_max 0.31
_exptl_crystal_size_mid 0.26
_exptl_crystal_size_min 0.20
_refine_diff_density_max 0.909
_refine_diff_density_min -0.544
_refine_diff_density_rms 0.065
_refine_ls_extinction_method none
_refine_ls_goodness_of_fit_ref 1.015
_refine_ls_hydrogen_treatment constr
_refine_ls_matrix_type full
_refine_ls_number_parameters 1293
_refine_ls_number_reflns 26885
_refine_ls_number_restraints 0
_refine_ls_restrained_S_all 1.015
_refine_ls_R_factor_all 0.0553
_refine_ls_R_factor_gt 0.0378
_refine_ls_shift/su_max 0.003
_refine_ls_shift/su_mean 0.000
_refine_ls_structure_factor_coef Fsqd
_refine_ls_weighting_details 'calc w=1/[\s^2^(Fo^2^)+(0.0433P)^2^+5.8625P] where P=(Fo^2^+2Fc^2^)/3'
_refine_ls_weighting_scheme calc
_refine_ls_wR_factor_gt 0.0912
_refine_ls_wR_factor_ref 0.1000
_reflns_number_gt 20900
_reflns_number_total 26885
_reflns_threshold_expression I>2\s(I)
_cod_data_source_file ic100232s_si_001_07.cif
_cod_data_source_block mcg1
_cod_depositor_comments
;
The following automatic conversions were performed:

'_symmetry_cell_setting' value 'Monoclinic' changed to 'monoclinic'
according to the built-in table from CIF Core dictionary named
'cif_core.dic' version 2.4.1 from
2010-06-29.

'_exptl_absorpt_correction_type' value 'Numerical'
changed to 'numerical' according to the built-in table from CIF Core
dictionary named 'cif_core.dic' version 2.4.1 from 2010-06-29.

Automatic conversion script
Id: cif_fix_values 1646 2011-03-28 12:23:43Z adriana 
;
_cod_database_code 4315610

loop_
_symmetry_equiv_pos_as_xyz
'x, y, z'
'-x, y+1/2, -z+1/2'
'-x, -y, -z'
'x, -y-1/2, z-1/2'

loop_
_atom_site_label
_atom_site_type_symbol
_atom_site_fract_x
_atom_site_fract_y
_atom_site_fract_z
_atom_site_U_iso_or_equiv
_atom_site_adp_type
_atom_site_occupancy
_atom_site_symmetry_multiplicity
_atom_site_calc_flag
_atom_site_refinement_flags
_atom_site_disorder_assembly
_atom_site_disorder_group
Zn1A Zn 0.716300(5) 0.335423(14) 0.678025(11) 0.01727(5) Uani 1 1 d . . .
Zn2A Zn 0.790840(5) 0.666195(14) 0.825639(11) 0.01709(5) Uani 1 1 d . . .
Zn1B Zn 0.533132(5) 0.669347(13) 1.080395(11) 0.01642(5) Uani 1 1 d . . .
Zn1C Zn 0.959383(5) 0.154456(14) 0.939839(12) 0.01988(5) Uani 1 1 d . . .
N1A N 0.68823(3) 0.41752(10) 0.64221(8) 0.0189(3) Uani 1 1 d . . .
N2A N 0.76528(3) 0.76215(10) 0.79958(8) 0.0186(3) Uani 1 1 d . . .
N3A N 0.73762(3) 0.2302(1) 0.70307(8) 0.0191(3) Uani 1 1 d . . .
N4A N 0.81920(3) 0.58968(10) 0.86714(8) 0.0177(3) Uani 1 1 d . . .
N1B N 0.51012(3) 0.77155(10) 1.05535(8) 0.0190(3) Uani 1 1 d . . .
N2B N 0.43930(3) 0.41061(10) 0.87913(8) 0.0170(3) Uani 1 1 d . . .
N1C N 0.93017(3) 0.07946(10) 0.90058(8) 0.0208(3) Uani 1 1 d . . .
N2C N 1.01866(4) -0.25624(10) 1.03124(8) 0.0222(3) Uani 1 1 d . . .
C1A C 0.69242(4) 0.51509(12) 0.62068(11) 0.0235(4) Uani 1 1 d . . .
H1AA H 0.6764 0.5547 0.6426 0.028 Uiso 1 1 calc R . .
H1AB H 0.6894 0.5193 0.5699 0.028 Uiso 1 1 calc R . .
C2A C 0.72405(4) 0.55405(12) 0.63957(10) 0.0194(4) Uani 1 1 d . . .
C3A C 0.75140(4) 0.50726(13) 0.62207(10) 0.0232(4) Uani 1 1 d . . .
H3AA H 0.7505 0.4484 0.5984 0.028 Uiso 1 1 calc R . .
C4A C 0.77995(4) 0.54653(14) 0.63910(11) 0.0273(4) Uani 1 1 d . . .
H4AA H 0.7984 0.5133 0.6284 0.033 Uiso 1 1 calc R . .
C5A C 0.78174(4) 0.63445(13) 0.67188(10) 0.0236(4) Uani 1 1 d . . .
H5AA H 0.8014 0.6616 0.6821 0.028 Uiso 1 1 calc R . .
C6A C 0.75470(4) 0.68267(12) 0.68969(9) 0.0191(4) Uani 1 1 d . . .
C7A C 0.72638(4) 0.64024(12) 0.67396(10) 0.0197(4) Uani 1 1 d . . .
H7AA H 0.7079 0.6715 0.6873 0.024 Uiso 1 1 calc R . .
C8A C 0.75599(4) 0.77672(12) 0.72704(10) 0.0211(4) Uani 1 1 d . . .
H8AA H 0.7711 0.8189 0.7041 0.025 Uiso 1 1 calc R . .
H8AB H 0.7354 0.8074 0.7250 0.025 Uiso 1 1 calc R . .
C9A C 0.65723(4) 0.38228(11) 0.63478(10) 0.0174(4) Uani 1 1 d . . .
C1B C 0.49781(4) 0.78346(12) 0.98498(10) 0.0224(4) Uani 1 1 d . . .
H1BA H 0.5105 0.8304 0.9598 0.027 Uiso 1 1 calc R . .
H1BB H 0.4763 0.8074 0.9869 0.027 Uiso 1 1 calc R . .
C2B C 0.49832(4) 0.69008(12) 0.94688(9) 0.0191(4) Uani 1 1 d . . .
C3B C 0.52634(4) 0.64904(13) 0.92749(10) 0.0221(4) Uani 1 1 d . . .
H3BA H 0.5453 0.6802 0.9381 0.027 Uiso 1 1 calc R . .
C4B C 0.52666(4) 0.56276(13) 0.89271(10) 0.0239(4) Uani 1 1 d . . .
H4BA H 0.5459 0.5345 0.8808 0.029 Uiso 1 1 calc R . .
C5B C 0.49904(4) 0.51771(13) 0.87534(10) 0.0220(4) Uani 1 1 d . . .
H5BA H 0.4994 0.4599 0.8502 0.026 Uiso 1 1 calc R . .
C6B C 0.47071(4) 0.55689(12) 0.89465(9) 0.0185(4) Uani 1 1 d . . .
C7B C 0.47085(4) 0.64178(12) 0.93166(9) 0.0185(4) Uani 1 1 d . . .
H7BA H 0.4518 0.6674 0.9469 0.022 Uiso 1 1 calc R . .
C8B C 0.44002(4) 0.51352(12) 0.8738(1) 0.0211(4) Uani 1 1 d . . .
H8BA H 0.4236 0.5401 0.9035 0.025 Uiso 1 1 calc R . .
H8BB H 0.4352 0.5318 0.8254 0.025 Uiso 1 1 calc R . .
C9B C 0.50921(4) 0.85579(12) 1.09662(9) 0.0180(4) Uani 1 1 d . . .
C1C C 0.93436(4) -0.01165(13) 0.86683(12) 0.0275(4) Uani 1 1 d . . .
H1CA H 0.9308 -0.0044 0.8164 0.033 Uiso 1 1 calc R . .
H1CB H 0.9189 -0.0570 0.8846 0.033 Uiso 1 1 calc R . .
C2C C 0.96647(4) -0.05081(12) 0.87941(10) 0.0208(4) Uani 1 1 d . . .
C3C C 0.99269(5) -0.00515(13) 0.85423(10) 0.0258(4) Uani 1 1 d . . .
H3CA H 0.9905 0.0523 0.8291 0.031 Uiso 1 1 calc R . .
C4C C 1.02198(5) -0.04347(15) 0.86573(11) 0.0315(5) Uani 1 1 d . . .
H4CA H 1.0398 -0.0115 0.8492 0.038 Uiso 1 1 calc R . .
C5C C 1.02527(4) -0.12852(14) 0.90141(11) 0.0281(4) Uani 1 1 d . . .
H5CA H 1.0453 -0.1550 0.9082 0.034 Uiso 1 1 calc R . .
C6C C 0.99937(4) -0.17506(13) 0.92721(10) 0.0224(4) Uani 1 1 d . . .
C7C C 0.97040(4) -0.13425(12) 0.91661(10) 0.0210(4) Uani 1 1 d . . .
H7CA H 0.9527 -0.1644 0.9354 0.025 Uiso 1 1 calc R . .
C8C C 1.00246(5) -0.26801(13) 0.96557(11) 0.0320(5) Uani 1 1 d . . .
H8CA H 0.9816 -0.2943 0.9740 0.038 Uiso 1 1 calc R . .
H8CB H 1.0139 -0.3137 0.9365 0.038 Uiso 1 1 calc R . .
C9C C 0.89941(4) 0.11742(11) 0.89695(10) 0.0189(4) Uani 1 1 d . . .
C10A C 0.63647(4) 0.39067(12) 0.69051(10) 0.0199(4) Uani 1 1 d . . .
C11A C 0.60700(4) 0.35101(13) 0.68391(11) 0.0248(4) Uani 1 1 d . . .
H11A H 0.5929 0.3558 0.7212 0.030 Uiso 1 1 calc R . .
C12A C 0.59796(5) 0.30469(14) 0.62366(11) 0.0284(4) Uani 1 1 d . . .
H12A H 0.5779 0.2776 0.6201 0.034 Uiso 1 1 calc R . .
C13A C 0.61821(5) 0.29795(13) 0.56877(11) 0.0270(4) Uani 1 1 d . . .
H13A H 0.6118 0.2666 0.5276 0.032 Uiso 1 1 calc R . .
C14A C 0.64796(4) 0.33649(12) 0.57292(10) 0.0218(4) Uani 1 1 d . . .
C15A C 0.64572(4) 0.43902(13) 0.75806(10) 0.0232(4) Uani 1 1 d . . .
H15A H 0.6677 0.4605 0.7537 0.028 Uiso 1 1 calc R . .
C16A C 0.62577(6) 0.52672(15) 0.77208(12) 0.0381(5) Uani 1 1 d . . .
H16A H 0.6274 0.5708 0.7331 0.057 Uiso 1 1 calc R . .
H16B H 0.6331 0.5578 0.8146 0.057 Uiso 1 1 calc R . .
H16C H 0.6041 0.5076 0.7775 0.057 Uiso 1 1 calc R . .
C17A C 0.64428(5) 0.36992(15) 0.81886(11) 0.0313(5) Uani 1 1 d . . .
H17A H 0.6553 0.3116 0.8069 0.047 Uiso 1 1 calc R . .
H17B H 0.6226 0.3552 0.8289 0.047 Uiso 1 1 calc R . .
H17C H 0.6541 0.3987 0.8597 0.047 Uiso 1 1 calc R . .
C18A C 0.67007(5) 0.32534(14) 0.51248(10) 0.0285(4) Uani 1 1 d . . .
H18A H 0.6890 0.3636 0.5234 0.034 Uiso 1 1 calc R . .
C19A C 0.65648(7) 0.3630(2) 0.44439(13) 0.0521(7) Uani 1 1 d . . .
H19A H 0.6506 0.4294 0.4502 0.078 Uiso 1 1 calc R . .
H19B H 0.6382 0.3257 0.4314 0.078 Uiso 1 1 calc R . .
H19C H 0.6720 0.3579 0.4079 0.078 Uiso 1 1 calc R . .
C20A C 0.68037(5) 0.22222(15) 0.50439(12) 0.0358(5) Uani 1 1 d . . .
H20A H 0.6900 0.2004 0.5477 0.054 Uiso 1 1 calc R . .
H20B H 0.6954 0.2176 0.4669 0.054 Uiso 1 1 calc R . .
H20C H 0.6623 0.1827 0.4934 0.054 Uiso 1 1 calc R . .
C21A C 0.76137(4) 0.84255(12) 0.84392(9) 0.0187(4) Uani 1 1 d . . .
C22A C 0.73722(4) 0.84160(13) 0.89293(11) 0.0253(4) Uani 1 1 d . . .
C23A C 0.73255(5) 0.92131(15) 0.93391(11) 0.0317(5) Uani 1 1 d . . .
H23A H 0.7162 0.9212 0.9666 0.038 Uiso 1 1 calc R . .
C24A C 0.75110(5) 1.00065(15) 0.92821(11) 0.0314(5) Uani 1 1 d . . .
H24A H 0.7471 1.0552 0.9554 0.038 Uiso 1 1 calc R . .
C25A C 0.77562(5) 0.99980(13) 0.88247(10) 0.0258(4) Uani 1 1 d . . .
H25A H 0.7888 1.0536 0.8796 0.031 Uiso 1 1 calc R . .
C26A C 0.78138(4) 0.92127(12) 0.8405(1) 0.0197(4) Uani 1 1 d . . .
C27A C 0.71678(5) 0.75449(15) 0.90202(13) 0.0376(5) Uani 1 1 d . . .
H27A H 0.7296 0.6981 0.8897 0.045 Uiso 1 1 calc R . .
C28A C 0.68951(7) 0.7559(2) 0.85366(14) 0.0590(8) Uani 1 1 d . . .
H28A H 0.6966 0.7679 0.8064 0.088 Uiso 1 1 calc R . .
H28B H 0.6752 0.8060 0.8676 0.088 Uiso 1 1 calc R . .
H28C H 0.6789 0.6946 0.8553 0.088 Uiso 1 1 calc R . .
C29A C 0.70600(6) 0.7405(2) 0.97648(14) 0.0568(8) Uani 1 1 d . . .
H29A H 0.7236 0.7483 1.0083 0.085 Uiso 1 1 calc R . .
H29B H 0.6974 0.6768 0.9816 0.085 Uiso 1 1 calc R . .
H29C H 0.6901 0.7875 0.9873 0.085 Uiso 1 1 calc R . .
C30A C 0.81021(4) 0.92104(12) 0.79509(10) 0.0203(4) Uani 1 1 d . . .
H30A H 0.8094 0.8632 0.7653 0.024 Uiso 1 1 calc R . .
C31A C 0.83944(4) 0.91461(14) 0.84047(11) 0.0283(4) Uani 1 1 d . . .
H31A H 0.8577 0.9110 0.8109 0.042 Uiso 1 1 calc R . .
H31B H 0.8384 0.8579 0.8695 0.042 Uiso 1 1 calc R . .
H31C H 0.8409 0.9709 0.8700 0.042 Uiso 1 1 calc R . .
C32A C 0.81154(5) 1.00718(13) 0.74747(11) 0.0272(4) Uani 1 1 d . . .
H32A H 0.8294 1.0014 0.7167 0.041 Uiso 1 1 calc R . .
H32B H 0.8137 1.0647 0.7754 0.041 Uiso 1 1 calc R . .
H32C H 0.7925 1.0107 0.7197 0.041 Uiso 1 1 calc R . .
C33A C 0.75653(5) 0.22139(12) 0.76535(10) 0.0243(4) Uani 1 1 d . . .
H33A H 0.7778 0.2029 0.7525 0.029 Uiso 1 1 calc R . .
H33B H 0.7479 0.1709 0.7951 0.029 Uiso 1 1 calc R . .
C34A C 0.75755(4) 0.31337(12) 0.80541(10) 0.0199(4) Uani 1 1 d . . .
C35A C 0.73069(4) 0.35181(13) 0.83395(10) 0.0242(4) Uani 1 1 d . . .
H35A H 0.7114 0.3201 0.8281 0.029 Uiso 1 1 calc R . .
C36A C 0.73208(4) 0.43610(13) 0.87081(10) 0.0253(4) Uani 1 1 d . . .
H36A H 0.7136 0.4629 0.8887 0.030 Uiso 1 1 calc R . .
C37A C 0.76022(4) 0.48159(13) 0.8818(1) 0.0210(4) Uani 1 1 d . . .
H37A H 0.7610 0.5384 0.9081 0.025 Uiso 1 1 calc R . .
C38A C 0.78748(4) 0.44431(12) 0.85435(10) 0.0190(4) Uani 1 1 d . . .
C39A C 0.78541(4) 0.36170(12) 0.81472(9) 0.0184(4) Uani 1 1 d . . .
H39A H 0.8036 0.3378 0.7935 0.022 Uiso 1 1 calc R . .
C40A C 0.81890(4) 0.48692(12) 0.87006(11) 0.0241(4) Uani 1 1 d . . .
H40A H 0.8257 0.4665 0.9169 0.029 Uiso 1 1 calc R . .
H40B H 0.8340 0.4620 0.8365 0.029 Uiso 1 1 calc R . .
C41A C 0.73619(4) 0.14581(12) 0.66178(10) 0.0188(4) Uani 1 1 d . . .
C42A C 0.71343(4) 0.07639(13) 0.67515(10) 0.0219(4) Uani 1 1 d . . .
C43A C 0.71279(5) -0.00500(13) 0.63386(11) 0.0288(4) Uani 1 1 d . . .
H43A H 0.6975 -0.0520 0.6421 0.035 Uiso 1 1 calc R . .
C44A C 0.73389(5) -0.01844(14) 0.58120(11) 0.0319(5) Uani 1 1 d . . .
H44A H 0.7331 -0.0743 0.5539 0.038 Uiso 1 1 calc R . .
C45A C 0.75620(5) 0.05022(14) 0.56844(11) 0.0278(4) Uani 1 1 d . . .
H45A H 0.7706 0.0409 0.5322 0.033 Uiso 1 1 calc R . .
C46A C 0.75776(4) 0.13226(13) 0.60797(10) 0.0220(4) Uani 1 1 d . . .
C47A C 0.68938(4) 0.08859(13) 0.73184(11) 0.0254(4) Uani 1 1 d . . .
H47A H 0.6956 0.1444 0.7606 0.030 Uiso 1 1 calc R . .
C48A C 0.65744(5) 0.10911(17) 0.70077(13) 0.0401(6) Uani 1 1 d . . .
H48A H 0.6586 0.1650 0.6709 0.060 Uiso 1 1 calc R . .
H48B H 0.6427 0.1209 0.7381 0.060 Uiso 1 1 calc R . .
H48C H 0.6505 0.0546 0.6734 0.060 Uiso 1 1 calc R . .
C49A C 0.68833(6) 0.00227(15) 0.77945(12) 0.0376(5) Uani 1 1 d . . .
H49A H 0.7091 -0.0100 0.7984 0.056 Uiso 1 1 calc R . .
H49B H 0.6812 -0.0530 0.7530 0.056 Uiso 1 1 calc R . .
H49C H 0.6740 0.0144 0.8174 0.056 Uiso 1 1 calc R . .
C50A C 0.78139(4) 0.20852(13) 0.59005(11) 0.0262(4) Uani 1 1 d . . .
H50A H 0.7823 0.2546 0.6293 0.031 Uiso 1 1 calc R . .
C51A C 0.81404(5) 0.16873(16) 0.57974(13) 0.0372(5) Uani 1 1 d . . .
H51A H 0.8201 0.1310 0.6202 0.056 Uiso 1 1 calc R . .
H51B H 0.8287 0.2211 0.5741 0.056 Uiso 1 1 calc R . .
H51C H 0.8142 0.1287 0.5383 0.056 Uiso 1 1 calc R . .
C52A C 0.77039(5) 0.26205(15) 0.52513(12) 0.0356(5) Uani 1 1 d . . .
H52A H 0.7494 0.2865 0.5325 0.053 Uiso 1 1 calc R . .
H52B H 0.7702 0.2189 0.4854 0.053 Uiso 1 1 calc R . .
H52C H 0.7845 0.3148 0.5161 0.053 Uiso 1 1 calc R . .
C53A C 0.84657(4) 0.63151(12) 0.89586(10) 0.0176(4) Uani 1 1 d . . .
C54A C 0.84726(4) 0.65590(12) 0.96687(10) 0.0200(4) Uani 1 1 d . . .
C55A C 0.87387(5) 0.69739(13) 0.99423(11) 0.0261(4) Uani 1 1 d . . .
H55A H 0.8746 0.7144 1.0418 0.031 Uiso 1 1 calc R . .
C56A C 0.89935(5) 0.71434(14) 0.95327(11) 0.0293(5) Uani 1 1 d . . .
H56A H 0.9174 0.7422 0.9731 0.035 Uiso 1 1 calc R . .
C57A C 0.89881(4) 0.69107(14) 0.88377(11) 0.0263(4) Uani 1 1 d . . .
H57A H 0.9163 0.7043 0.8560 0.032 Uiso 1 1 calc R . .
C58A C 0.87272(4) 0.64827(12) 0.8540(1) 0.0201(4) Uani 1 1 d . . .
C59A C 0.81873(5) 0.64271(14) 1.01178(10) 0.0263(4) Uani 1 1 d . . .
H59A H 0.8057 0.5921 0.9901 0.032 Uiso 1 1 calc R . .
C60A C 0.79964(5) 0.73392(18) 1.01245(12) 0.0420(6) Uani 1 1 d . . .
H60A H 0.7812 0.7247 1.0408 0.063 Uiso 1 1 calc R . .
H60B H 0.7933 0.7501 0.9650 0.063 Uiso 1 1 calc R . .
H60C H 0.8122 0.7854 1.0319 0.063 Uiso 1 1 calc R . .
C61A C 0.82657(5) 0.61163(16) 1.08563(11) 0.0346(5) Uani 1 1 d . . .
H61A H 0.8400 0.5559 1.0843 0.052 Uiso 1 1 calc R . .
H61B H 0.8074 0.5959 1.1100 0.052 Uiso 1 1 calc R . .
H61C H 0.8373 0.6632 1.1100 0.052 Uiso 1 1 calc R . .
C62A C 0.87231(4) 0.62270(13) 0.77723(10) 0.0239(4) Uani 1 1 d . . .
H62A H 0.8539 0.5811 0.7686 0.029 Uiso 1 1 calc R . .
C63A C 0.90129(5) 0.56740(16) 0.75594(12) 0.0379(5) Uani 1 1 d . . .
H63A H 0.9034 0.5108 0.7849 0.057 Uiso 1 1 calc R . .
H63B H 0.9196 0.6075 0.7621 0.057 Uiso 1 1 calc R . .
H63C H 0.8994 0.5487 0.7072 0.057 Uiso 1 1 calc R . .
C64A C 0.86845(5) 0.71093(15) 0.73226(11) 0.0342(5) Uani 1 1 d . . .
H64A H 0.8491 0.7432 0.7442 0.051 Uiso 1 1 calc R . .
H64B H 0.8678 0.6925 0.6834 0.051 Uiso 1 1 calc R . .
H64C H 0.8860 0.7537 0.7403 0.051 Uiso 1 1 calc R . .
C10B C 0.48416(4) 0.86943(12) 1.14234(10) 0.0212(4) Uani 1 1 d . . .
C11B C 0.48331(5) 0.95100(14) 1.18262(11) 0.0273(4) Uani 1 1 d . . .
H11B H 0.4667 0.9603 1.2138 0.033 Uiso 1 1 calc R . .
C12B C 0.50642(5) 1.01901(14) 1.17793(11) 0.0282(4) Uani 1 1 d . . .
H12B H 0.5054 1.0746 1.2054 0.034 Uiso 1 1 calc R . .
C13B C 0.53096(4) 1.00601(13) 1.13323(10) 0.0238(4) Uani 1 1 d . . .
H13B H 0.5467 1.0527 1.1306 0.029 Uiso 1 1 calc R . .
C14B C 0.53276(4) 0.92469(12) 1.09192(10) 0.0186(4) Uani 1 1 d . . .
C15B C 0.45917(4) 0.79384(13) 1.14934(11) 0.0272(4) Uani 1 1 d . . .
H15B H 0.4582 0.7576 1.1049 0.033 Uiso 1 1 calc R . .
C16B C 0.46816(5) 0.72449(15) 1.20709(13) 0.0372(5) Uani 1 1 d . . .
H16D H 0.4888 0.6989 1.1982 0.056 Uiso 1 1 calc R . .
H16E H 0.4531 0.6726 1.2083 0.056 Uiso 1 1 calc R . .
H16F H 0.4683 0.7576 1.2517 0.056 Uiso 1 1 calc R . .
C17B C 0.42684(5) 0.83428(15) 1.16252(14) 0.0391(6) Uani 1 1 d . . .
H17D H 0.4222 0.8836 1.1283 0.059 Uiso 1 1 calc R . .
H17E H 0.4262 0.8615 1.2091 0.059 Uiso 1 1 calc R . .
H17F H 0.4114 0.7836 1.1586 0.059 Uiso 1 1 calc R . .
C18B C 0.56056(4) 0.91266(12) 1.04427(10) 0.0207(4) Uani 1 1 d . . .
H18B H 0.5573 0.8537 1.0165 0.025 Uiso 1 1 calc R . .
C19B C 0.59057(4) 0.90067(14) 1.08607(11) 0.0294(5) Uani 1 1 d . . .
H19D H 0.5887 0.8461 1.1170 0.044 Uiso 1 1 calc R . .
H19E H 0.5944 0.9578 1.1136 0.044 Uiso 1 1 calc R . .
H19F H 0.6078 0.8904 1.0544 0.044 Uiso 1 1 calc R . .
C20B C 0.56340(5) 0.99561(14) 0.99361(10) 0.0279(4) Uani 1 1 d . . .
H20D H 0.5440 1.0024 0.9673 0.042 Uiso 1 1 calc R . .
H20E H 0.5804 0.9835 0.9617 0.042 Uiso 1 1 calc R . .
H20F H 0.5676 1.0540 1.0195 0.042 Uiso 1 1 calc R . .
C21B C 0.40994(4) 0.37123(11) 0.85984(9) 0.0166(4) Uani 1 1 d . . .
C22B C 0.38549(4) 0.36776(13) 0.90805(10) 0.0225(4) Uani 1 1 d . . .
C23B C 0.35745(4) 0.32719(14) 0.88776(12) 0.0316(5) Uani 1 1 d . . .
H23B H 0.3409 0.3239 0.9198 0.038 Uiso 1 1 calc R . .
C24B C 0.35335(5) 0.29154(15) 0.82160(12) 0.0339(5) Uani 1 1 d . . .
H24B H 0.3340 0.2645 0.8085 0.041 Uiso 1 1 calc R . .
C25B C 0.37708(5) 0.29492(13) 0.77450(11) 0.0284(4) Uani 1 1 d . . .
H25B H 0.3740 0.2697 0.7294 0.034 Uiso 1 1 calc R . .
C26B C 0.40565(4) 0.33496(12) 0.79231(10) 0.0201(4) Uani 1 1 d . . .
C27B C 0.38965(5) 0.40451(15) 0.98174(10) 0.0293(5) Uani 1 1 d . . .
H27B H 0.4111 0.4306 0.9860 0.035 Uiso 1 1 calc R . .
C28B C 0.36691(6) 0.48523(18) 0.99742(13) 0.0500(7) Uani 1 1 d . . .
H28D H 0.3695 0.5360 0.9634 0.075 Uiso 1 1 calc R . .
H28E H 0.3711 0.5099 1.0440 0.075 Uiso 1 1 calc R . .
H28F H 0.3456 0.4612 0.9948 0.075 Uiso 1 1 calc R . .
C29B C 0.38662(5) 0.32392(17) 1.03441(12) 0.0372(5) Uani 1 1 d . . .
H29D H 0.4012 0.2734 1.0230 0.056 Uiso 1 1 calc R . .
H29E H 0.3654 0.2989 1.0329 0.056 Uiso 1 1 calc R . .
H29F H 0.3912 0.3480 1.0810 0.056 Uiso 1 1 calc R . .
C30B C 0.43203(5) 0.33396(13) 0.74061(10) 0.0246(4) Uani 1 1 d . . .
H30B H 0.4482 0.3793 0.7576 0.030 Uiso 1 1 calc R . .
C31B C 0.42205(6) 0.36569(16) 0.66803(11) 0.0374(5) Uani 1 1 d . . .
H31D H 0.4119 0.4276 0.6708 0.056 Uiso 1 1 calc R . .
H31E H 0.4076 0.3194 0.6483 0.056 Uiso 1 1 calc R . .
H31F H 0.4403 0.3704 0.6385 0.056 Uiso 1 1 calc R . .
C32B C 0.44683(5) 0.23540(15) 0.73832(12) 0.0356(5) Uani 1 1 d . . .
H32D H 0.4647 0.2366 0.7075 0.053 Uiso 1 1 calc R . .
H32E H 0.4316 0.1895 0.7210 0.053 Uiso 1 1 calc R . .
H32F H 0.4536 0.2172 0.7850 0.053 Uiso 1 1 calc R . .
C10C C 0.87938(4) 0.10645(12) 0.95375(10) 0.0199(4) Uani 1 1 d . . .
C11C C 0.84989(4) 0.14692(13) 0.95024(10) 0.0230(4) Uani 1 1 d . . .
H11C H 0.8363 0.1398 0.9882 0.028 Uiso 1 1 calc R . .
C12C C 0.84008(4) 0.19730(13) 0.89244(11) 0.0246(4) Uani 1 1 d . . .
H12C H 0.8199 0.2242 0.8909 0.030 Uiso 1 1 calc R . .
C13C C 0.85988(4) 0.20808(13) 0.83702(10) 0.0241(4) Uani 1 1 d . . .
H13C H 0.8531 0.2430 0.7977 0.029 Uiso 1 1 calc R . .
C14C C 0.88949(4) 0.16890(12) 0.83765(10) 0.0210(4) Uani 1 1 d . . .
C15C C 0.88907(5) 0.05359(13) 1.01919(10) 0.0248(4) Uani 1 1 d . . .
H15C H 0.9113 0.0348 1.0142 0.030 Uiso 1 1 calc R . .
C16C C 0.88672(5) 0.11706(16) 1.08293(11) 0.0347(5) Uani 1 1 d . . .
H16G H 0.8975 0.1769 1.0742 0.052 Uiso 1 1 calc R . .
H16H H 0.8963 0.0853 1.1228 0.052 Uiso 1 1 calc R . .
H16I H 0.8649 0.1297 1.0926 0.052 Uiso 1 1 calc R . .
C17C C 0.86997(6) -0.03724(16) 1.02911(12) 0.0434(6) Uani 1 1 d . . .
H17G H 0.8769 -0.0697 1.0713 0.065 Uiso 1 1 calc R . .
H17H H 0.8728 -0.0790 0.9892 0.065 Uiso 1 1 calc R . .
H17I H 0.8480 -0.0209 1.0332 0.065 Uiso 1 1 calc R . .
C18C C 0.91084(5) 0.18614(14) 0.77634(11) 0.0277(4) Uani 1 1 d . . .
H18C H 0.9304 0.1500 0.7851 0.033 Uiso 1 1 calc R . .
C19C C 0.91945(5) 0.29075(15) 0.77023(12) 0.0377(5) Uani 1 1 d . . .
H19G H 0.9296 0.3116 0.8132 0.057 Uiso 1 1 calc R . .
H19H H 0.9007 0.3283 0.7623 0.057 Uiso 1 1 calc R . .
H19I H 0.9336 0.2994 0.7313 0.057 Uiso 1 1 calc R . .
C20C C 0.89676(6) 0.14973(18) 0.70837(12) 0.0442(6) Uani 1 1 d . . .
H20G H 0.8916 0.0826 0.7132 0.066 Uiso 1 1 calc R . .
H20H H 0.9118 0.1576 0.6710 0.066 Uiso 1 1 calc R . .
H20I H 0.8779 0.1857 0.6973 0.066 Uiso 1 1 calc R . .
C21C C 1.02010(4) -0.33989(12) 1.07345(10) 0.0217(4) Uani 1 1 d . . .
C22C C 1.00021(5) -0.34858(15) 1.13101(11) 0.0284(4) Uani 1 1 d . . .
C23C C 1.00113(5) -0.43140(16) 1.17012(12) 0.0358(5) Uani 1 1 d . . .
H23C H 0.9878 -0.4379 1.2087 0.043 Uiso 1 1 calc R . .
C24C C 1.02118(5) -0.50434(16) 1.15368(12) 0.0386(5) Uani 1 1 d . . .
H24C H 1.0211 -0.5611 1.1800 0.046 Uiso 1 1 calc R . .
C25C C 1.04133(5) -0.49455(14) 1.09897(12) 0.0318(5) Uani 1 1 d . . .
H25C H 1.0553 -0.5444 1.0887 0.038 Uiso 1 1 calc R . .
C26C C 1.04151(4) -0.41252(13) 1.05854(10) 0.0247(4) Uani 1 1 d . . .
C27C C 0.97840(5) -0.26858(16) 1.15208(12) 0.0339(5) Uani 1 1 d . . .
H27C H 0.9831 -0.2127 1.1222 0.041 Uiso 1 1 calc R . .
C28C C 0.94480(7) -0.2940(3) 1.1402(2) 0.1102(18) Uani 1 1 d . . .
H28G H 0.9317 -0.2394 1.1511 0.165 Uiso 1 1 calc R . .
H28H H 0.9392 -0.3472 1.1702 0.165 Uiso 1 1 calc R . .
H28I H 0.9416 -0.3120 1.0917 0.165 Uiso 1 1 calc R . .
C29C C 0.98383(8) -0.2394(2) 1.22583(15) 0.0671(9) Uani 1 1 d . . .
H29G H 1.0059 -0.2260 1.2332 0.101 Uiso 1 1 calc R . .
H29H H 0.9775 -0.2907 1.2567 0.101 Uiso 1 1 calc R . .
H29I H 0.9717 -0.1825 1.2358 0.101 Uiso 1 1 calc R . .
C30C C 1.06540(5) -0.40288(13) 1.00157(11) 0.0276(4) Uani 1 1 d . . .
H30C H 1.0607 -0.3435 0.9754 0.033 Uiso 1 1 calc R . .
C31C C 1.06370(6) -0.48540(16) 0.95048(12) 0.0419(6) Uani 1 1 d . . .
H31G H 1.0427 -0.4899 0.9311 0.063 Uiso 1 1 calc R . .
H31H H 1.0689 -0.5444 0.9746 0.063 Uiso 1 1 calc R . .
H31I H 1.0784 -0.4748 0.9130 0.063 Uiso 1 1 calc R . .
C32C C 1.09816(5) -0.39399(18) 1.03185(14) 0.0447(6) Uani 1 1 d . . .
H32G H 1.0992 -0.3387 1.0624 0.067 Uiso 1 1 calc R . .
H32H H 1.1130 -0.3864 0.9942 0.067 Uiso 1 1 calc R . .
H32I H 1.1032 -0.4511 1.0584 0.067 Uiso 1 1 calc R . .

loop_
_atom_site_aniso_label
_atom_site_aniso_U_11
_atom_site_aniso_U_22
_atom_site_aniso_U_33
_atom_site_aniso_U_23
_atom_site_aniso_U_13
_atom_site_aniso_U_12
Zn1A 0.01741(10) 0.01483(10) 0.01951(11) 0.00040(8) -0.00221(8) 0.00069(7)
Zn2A 0.01741(10) 0.01592(10) 0.01791(11) 0.00074(8) -0.00210(8) 0.00020(7)
Zn1B 0.01778(10) 0.01389(10) 0.01756(11) -0.00059(8) -0.00252(8) 0.00045(7)
Zn1C 0.01881(11) 0.01764(10) 0.02309(12) -0.00239(9) -0.00452(8) 0.00056(8)
N1A 0.0194(7) 0.0146(7) 0.0227(9) 0.0034(6) -0.0029(6) 0.0006(6)
N2A 0.0205(8) 0.0165(7) 0.0186(8) 0.0001(6) -0.0061(6) 0.0014(6)
N3A 0.0210(8) 0.0156(7) 0.0206(8) -0.0014(6) -0.0067(6) 0.0014(6)
N4A 0.0174(7) 0.0145(7) 0.0212(8) 0.0003(6) -0.0049(6) -0.0013(5)
N1B 0.0245(8) 0.0142(7) 0.0181(8) -0.0012(6) -0.0057(6) 0.0009(6)
N2B 0.0162(7) 0.0151(7) 0.0195(8) -0.0008(6) -0.0037(6) -0.0004(5)
N1C 0.0187(8) 0.0174(7) 0.0263(9) -0.0048(6) -0.0042(6) 0.0018(6)
N2C 0.0256(8) 0.0195(8) 0.0214(9) -0.0007(6) -0.0082(7) -0.0020(6)
C1A 0.0235(9) 0.0178(9) 0.0291(11) 0.0046(8) -0.0070(8) -0.0030(7)
C2A 0.0227(9) 0.0178(8) 0.0178(10) 0.0041(7) -0.0020(7) 0.0000(7)
C3A 0.0276(10) 0.0204(9) 0.0215(10) -0.0033(8) 0.0041(8) 0.0000(7)
C4A 0.0224(10) 0.0288(10) 0.0309(12) -0.0037(9) 0.0073(8) 0.0035(8)
C5A 0.0182(9) 0.0282(10) 0.0244(11) 0.0016(8) 0.0001(8) -0.0028(7)
C6A 0.0226(9) 0.0182(8) 0.0165(9) 0.0032(7) -0.0028(7) -0.0002(7)
C7A 0.0197(9) 0.0176(8) 0.0217(10) 0.0029(7) -0.0017(7) 0.0029(7)
C8A 0.0247(9) 0.0179(8) 0.0207(10) 0.0009(7) -0.0062(8) 0.0001(7)
C9A 0.0187(9) 0.0133(8) 0.020(1) 0.0019(7) -0.0033(7) 0.0009(6)
C1B 0.0274(10) 0.0152(8) 0.0242(11) -0.0010(7) -0.0102(8) 0.0008(7)
C2B 0.0271(10) 0.0143(8) 0.0158(9) 0.0010(7) -0.0054(7) -0.0008(7)
C3B 0.0222(9) 0.0224(9) 0.0216(10) 0.0011(8) -0.0029(8) -0.0054(7)
C4B 0.0229(9) 0.0239(9) 0.0249(11) -0.0019(8) 0.0041(8) -0.0008(7)
C5B 0.0268(10) 0.0183(8) 0.0209(10) -0.0020(7) 0.0021(8) -0.0019(7)
C6B 0.0225(9) 0.0151(8) 0.0178(9) 0.0022(7) -0.0049(7) -0.0015(7)
C7B 0.0211(9) 0.0162(8) 0.0180(9) 0.0019(7) -0.0040(7) 0.0020(7)
C8B 0.0212(9) 0.0172(8) 0.0248(10) -0.0008(7) -0.0052(8) -0.0002(7)
C9B 0.0212(9) 0.0161(8) 0.0167(9) 0.0011(7) -0.0041(7) 0.0013(7)
C1C 0.0238(10) 0.0206(9) 0.0379(12) -0.0096(8) -0.0099(9) 0.0048(7)
C2C 0.0224(9) 0.0183(8) 0.0216(10) -0.0058(7) -0.0044(8) 0.0022(7)
C3C 0.0309(11) 0.0220(9) 0.0244(11) 0.0052(8) 0.0003(8) 0.0001(8)
C4C 0.0237(10) 0.0365(11) 0.0343(12) 0.0042(9) 0.0064(9) -0.0017(8)
C5C 0.0184(9) 0.0321(11) 0.0337(12) -0.0034(9) -0.0038(8) 0.0054(8)
C6C 0.0245(9) 0.0195(9) 0.0231(10) -0.0039(7) -0.0081(8) 0.0010(7)
C7C 0.0211(9) 0.0198(9) 0.0219(10) -0.0015(7) -0.0030(8) -0.0038(7)
C8C 0.0426(12) 0.0197(9) 0.0335(12) 0.0010(9) -0.0196(10) -0.0010(8)
C9C 0.0205(9) 0.0123(8) 0.0238(10) -0.0039(7) -0.0039(7) 0.0002(6)
C10A 0.0236(9) 0.0152(8) 0.0208(10) 0.0006(7) -0.0020(8) 0.0008(7)
C11A 0.0226(9) 0.0223(9) 0.0296(11) -0.0005(8) 0.0025(8) 0.0012(7)
C12A 0.0197(9) 0.0244(10) 0.0411(13) -0.0031(9) -0.0065(9) -0.0020(7)
C13A 0.0278(10) 0.0238(9) 0.0291(11) -0.0060(8) -0.0092(9) -0.0010(8)
C14A 0.0249(9) 0.0178(9) 0.0227(10) -0.0012(7) -0.0032(8) 0.0026(7)
C15A 0.0227(9) 0.0253(9) 0.0217(10) -0.0017(8) 0.0020(8) -0.0017(7)
C16A 0.0514(14) 0.0317(11) 0.0312(13) -0.0096(10) -0.0041(11) 0.0096(10)
C17A 0.0300(11) 0.0384(12) 0.0254(11) 0.0030(9) -0.0003(9) -0.0022(9)
C18A 0.0339(11) 0.030(1) 0.0216(11) -0.0053(8) 0.0004(9) -0.0028(8)
C19A 0.0696(19) 0.0590(16) 0.0279(14) 0.0084(12) 0.0038(13) 0.0147(14)
C20A 0.0394(12) 0.0371(12) 0.0310(13) -0.0085(10) 0.0054(10) 0.0047(9)
C21A 0.0204(9) 0.0179(8) 0.0177(9) 0.0009(7) -0.0041(7) 0.0026(7)
C22A 0.0246(10) 0.0257(10) 0.0256(11) 0.0038(8) 0.0026(8) -0.0005(8)
C23A 0.0335(11) 0.0368(11) 0.0249(11) -0.0025(9) 0.0094(9) 0.0018(9)
C24A 0.0395(12) 0.0301(11) 0.0246(11) -0.0116(9) 0.0012(9) 0.0026(9)
C25A 0.0286(10) 0.0241(9) 0.0247(11) -0.0052(8) -0.0025(8) -0.0024(8)
C26A 0.0218(9) 0.0200(9) 0.0171(9) -0.0006(7) -0.0042(7) 0.0004(7)
C27A 0.0322(12) 0.0304(11) 0.0505(15) -0.0017(10) 0.0146(11) -0.0053(9)
C28A 0.0630(18) 0.0701(19) 0.0436(16) 0.0143(14) -0.0086(13) -0.0411(15)
C29A 0.0398(14) 0.0736(19) 0.0569(18) 0.0345(15) -0.0091(13) -0.0173(13)
C30A 0.0194(9) 0.0196(8) 0.0217(10) -0.0027(7) -0.0021(7) -0.0020(7)
C31A 0.0217(10) 0.0284(10) 0.0347(12) -0.0036(9) -0.0051(9) 0.0002(8)
C32A 0.0305(11) 0.0262(10) 0.0249(11) 0.0009(8) 0.0025(8) -0.0016(8)
C33A 0.0293(10) 0.0170(9) 0.0264(11) -0.0019(8) -0.0114(8) 0.0019(7)
C34A 0.0247(9) 0.0169(8) 0.0181(10) 0.0014(7) -0.0064(7) 0.0008(7)
C35A 0.0196(9) 0.0265(9) 0.0264(11) -0.0009(8) -0.0014(8) -0.0051(7)
C36A 0.0221(9) 0.0283(10) 0.0254(11) -0.0040(8) 0.0045(8) -0.0010(7)
C37A 0.0252(9) 0.0191(9) 0.0185(10) -0.0019(7) 0.0004(8) -0.0022(7)
C38A 0.0208(9) 0.0158(8) 0.0202(10) 0.0033(7) -0.0052(7) -0.0013(7)
C39A 0.0201(9) 0.0161(8) 0.019(1) 0.0025(7) -0.0017(7) 0.0026(6)
C40A 0.0206(9) 0.0157(8) 0.0359(12) 0.0001(8) -0.0069(8) 0.0002(7)
C41A 0.0210(9) 0.0163(8) 0.0191(10) -0.0010(7) -0.0050(7) 0.0017(7)
C42A 0.0224(9) 0.0197(9) 0.0237(10) -0.0016(8) -0.0033(8) -0.0006(7)
C43A 0.0301(11) 0.0219(9) 0.0344(12) -0.0044(9) -0.0012(9) -0.0056(8)
C44A 0.0398(12) 0.0228(10) 0.0332(12) -0.0130(9) -0.0015(10) -0.0013(8)
C45A 0.029(1) 0.0287(10) 0.0256(11) -0.0049(8) 0.0010(9) 0.0038(8)
C46A 0.0224(9) 0.0208(9) 0.0226(10) 0.0005(8) -0.0027(8) 0.0011(7)
C47A 0.0261(10) 0.0230(9) 0.0271(11) -0.0035(8) 0.0036(8) -0.0051(7)
C48A 0.0267(11) 0.0484(14) 0.0452(15) 0.0046(11) 0.0044(10) 0.0036(10)
C49A 0.0476(14) 0.0336(12) 0.0317(13) 0.0038(10) 0.0056(10) -0.0031(10)
C50A 0.0255(10) 0.0242(9) 0.0288(11) 0.0012(8) 0.0037(8) -0.0014(8)
C51A 0.0267(11) 0.0375(12) 0.0475(15) 0.0154(11) 0.0005(10) 0.0010(9)
C52A 0.0306(11) 0.0331(11) 0.0434(14) 0.0133(10) 0.0052(10) 0.0046(9)
C53A 0.0184(9) 0.0133(8) 0.0209(10) 0.0011(7) -0.0036(7) -0.0005(6)
C54A 0.0215(9) 0.0181(8) 0.0204(10) 0.0007(7) -0.0019(7) -0.0028(7)
C55A 0.0302(10) 0.0264(10) 0.0216(10) -0.0036(8) -0.0036(8) -0.0073(8)
C56A 0.024(1) 0.030(1) 0.0338(12) -0.0032(9) -0.0060(9) -0.0103(8)
C57A 0.0189(9) 0.0282(10) 0.0319(12) 0.0007(9) 0.0018(8) -0.0039(7)
C58A 0.0202(9) 0.0172(8) 0.0228(10) 0.0013(7) -0.0010(7) 0.0010(7)
C59A 0.0265(10) 0.0352(11) 0.0173(10) -0.0023(8) 0.0000(8) -0.0102(8)
C60A 0.0336(12) 0.0626(16) 0.0301(13) 0.0013(11) 0.0062(10) 0.0141(11)
C61A 0.0364(12) 0.0431(13) 0.0243(12) 0.0035(10) 0.0013(9) -0.0108(10)
C62A 0.0224(9) 0.0258(9) 0.0234(11) -0.0010(8) 0.0015(8) 0.0001(7)
C63A 0.0408(13) 0.0390(12) 0.0339(13) -0.0065(10) 0.0008(10) 0.0163(10)
C64A 0.0411(13) 0.0362(12) 0.0253(12) 0.0036(9) 0.0023(10) 0.0100(9)
C10B 0.0232(9) 0.0177(8) 0.0228(10) 0.0024(7) 0.0008(8) -0.0002(7)
C11B 0.028(1) 0.0282(10) 0.0258(11) -0.0017(8) 0.0082(8) 0.0017(8)
C12B 0.0359(11) 0.0217(9) 0.0269(11) -0.0098(8) 0.0038(9) -0.0008(8)
C13B 0.0276(10) 0.0195(9) 0.0243(11) -0.0046(8) -0.0005(8) -0.0044(7)
C14B 0.0195(9) 0.0181(8) 0.0182(10) -0.0011(7) -0.0033(7) 0.0008(7)
C15B 0.0231(10) 0.0232(9) 0.0354(12) 0.0023(9) 0.0045(9) -0.0045(7)
C16B 0.0315(11) 0.0308(11) 0.0496(15) 0.0144(10) 0.0124(10) 0.0027(9)
C17B 0.0259(11) 0.0318(11) 0.0595(17) 0.0098(11) 0.0029(11) -0.0018(9)
C18B 0.0215(9) 0.0198(9) 0.0208(10) -0.0040(7) 0.0008(8) -0.0016(7)
C19B 0.0233(10) 0.0289(10) 0.0359(13) 0.0019(9) -0.0016(9) 0.0002(8)
C20B 0.0339(11) 0.0279(10) 0.0220(11) 0.0003(8) 0.0029(9) -0.0020(8)
C21B 0.0162(8) 0.0130(8) 0.0205(10) 0.0031(7) -0.0027(7) -0.0003(6)
C22B 0.0213(9) 0.0225(9) 0.0238(10) 0.0077(8) 0.0028(8) 0.0064(7)
C23B 0.0180(9) 0.0350(11) 0.0419(14) 0.0142(10) 0.0048(9) 0.0012(8)
C24B 0.0215(10) 0.0329(11) 0.0471(14) 0.0101(10) -0.0106(9) -0.0089(8)
C25B 0.0318(11) 0.0239(10) 0.0293(12) 0.0010(8) -0.0104(9) -0.0072(8)
C26B 0.0233(9) 0.0163(8) 0.0208(10) 0.0024(7) -0.0030(7) -0.0029(7)
C27B 0.0292(11) 0.0365(11) 0.0223(11) 0.0008(9) 0.0058(9) 0.0102(9)
C28B 0.0622(17) 0.0550(15) 0.0331(14) -0.0031(12) 0.0106(12) 0.0325(13)
C29B 0.0307(11) 0.0536(14) 0.0274(12) 0.0103(10) 0.0086(9) 0.0097(10)
C30B 0.0321(10) 0.0255(10) 0.0162(10) -0.0032(8) 0.0002(8) -0.0058(8)
C31B 0.0555(15) 0.0378(12) 0.0188(11) 0.0025(9) -0.0036(10) -0.0066(10)
C32B 0.0433(13) 0.0377(12) 0.0257(12) -0.0026(9) 0.0052(10) 0.0054(10)
C10C 0.0234(9) 0.0150(8) 0.0212(10) -0.0019(7) -0.0030(8) 0.0006(7)
C11C 0.0223(9) 0.0229(9) 0.0238(10) -0.0015(8) 0.0022(8) 0.0021(7)
C12C 0.0199(9) 0.0217(9) 0.0321(12) -0.0014(8) -0.0029(8) 0.0045(7)
C13C 0.025(1) 0.0219(9) 0.0254(11) 0.0037(8) -0.0058(8) 0.0033(7)
C14C 0.0233(9) 0.0176(8) 0.0221(10) 0.0002(7) -0.0020(8) -0.0005(7)
C15C 0.0274(10) 0.0247(9) 0.0224(11) 0.0018(8) -0.0020(8) 0.0035(8)
C16C 0.0398(13) 0.0391(12) 0.0252(12) -0.0028(9) -0.0086(10) 0.0056(10)
C17C 0.0669(17) 0.0307(12) 0.0322(13) 0.0105(10) -0.0104(12) -0.0083(11)
C18C 0.0281(10) 0.0303(10) 0.0249(11) 0.0058(8) 0.0019(8) 0.0030(8)
C19C 0.0417(13) 0.0403(12) 0.0311(13) 0.0098(10) -0.0008(10) -0.010(1)
C20C 0.0546(15) 0.0497(14) 0.0285(13) -0.0064(11) 0.0068(11) -0.0086(12)
C21C 0.0211(9) 0.0217(9) 0.0221(10) 0.0015(8) -0.0072(7) -0.0026(7)
C22C 0.0225(10) 0.0357(11) 0.0268(11) 0.0008(9) -0.0041(8) -0.0024(8)
C23C 0.0315(11) 0.0463(13) 0.0294(12) 0.0098(10) -0.0023(9) -0.0056(10)
C24C 0.0400(13) 0.0379(12) 0.0378(14) 0.0191(10) -0.0092(10) -0.0049(10)
C25C 0.0293(11) 0.0269(10) 0.0390(13) 0.0074(9) -0.0092(9) 0.0018(8)
C26C 0.0233(10) 0.0250(9) 0.0258(11) 0.0025(8) -0.0064(8) -0.0009(7)
C27C 0.0284(11) 0.0421(12) 0.0311(12) -0.0055(10) 0.0040(9) 0.0012(9)
C28C 0.0350(16) 0.132(3) 0.163(4) -0.115(3) -0.021(2) 0.0245(18)
C29C 0.104(3) 0.0513(17) 0.0454(18) -0.0162(14) -0.0134(17) 0.0066(17)
C30C 0.0281(10) 0.0226(9) 0.0321(12) 0.0037(8) 0.0015(9) 0.0048(8)
C31C 0.0536(15) 0.0387(13) 0.0335(14) -0.0038(10) 0.0013(11) 0.0024(11)
C32C 0.0299(12) 0.0513(15) 0.0528(16) -0.0084(12) 0.0036(11) -0.0007(10)

loop_
_atom_type_symbol
_atom_type_description
_atom_type_scat_dispersion_real
_atom_type_scat_dispersion_imag
_atom_type_scat_source
C C 0.0033 0.0016 'International Tables Vol C Tables 4.2.6.8 and 6.1.1.4'
H H 0.0000 0.0000 'International Tables Vol C Tables 4.2.6.8 and 6.1.1.4'
N N 0.0061 0.0033 'International Tables Vol C Tables 4.2.6.8 and 6.1.1.4'
Zn Zn 0.2839 1.4301 'International Tables Vol C Tables 4.2.6.8 and 6.1.1.4'

loop_
_geom_angle_atom_site_label_1
_geom_angle_atom_site_label_2
_geom_angle_atom_site_label_3
_geom_angle
_geom_angle_site_symmetry_1
_geom_angle_site_symmetry_3
_geom_angle_publ_flag
N1A Zn1A N3A 164.65(7) . . ?
N4A Zn2A N2A 166.64(7) . . ?
N2B Zn1B N1B 164.97(7) 3_667 . ?
N2C Zn1C N1C 163.17(7) 3_757 . ?
C9A N1A C1A 114.84(14) . . ?
C9A N1A Zn1A 115.87(11) . . ?
C1A N1A Zn1A 129.28(12) . . ?
C21A N2A C8A 115.23(14) . . ?
C21A N2A Zn2A 120.07(12) . . ?
C8A N2A Zn2A 121.91(11) . . ?
C41A N3A C33A 114.18(14) . . ?
C41A N3A Zn1A 120.96(12) . . ?
C33A N3A Zn1A 124.84(12) . . ?
C53A N4A C40A 113.97(14) . . ?
C53A N4A Zn2A 118.48(11) . . ?
C40A N4A Zn2A 127.33(12) . . ?
C9B N1B C1B 114.15(14) . . ?
C9B N1B Zn1B 122.03(12) . . ?
C1B N1B Zn1B 122.09(11) . . ?
C21B N2B C8B 112.90(14) . . ?
C21B N2B Zn1B 116.49(11) . 3_667 ?
C8B N2B Zn1B 129.63(12) . 3_667 ?
C9C N1C C1C 115.38(14) . . ?
C9C N1C Zn1C 116.30(11) . . ?
C1C N1C Zn1C 128.10(12) . . ?
C21C N2C C8C 114.77(15) . . ?
C21C N2C Zn1C 117.37(12) . 3_757 ?
C8C N2C Zn1C 127.41(13) . 3_757 ?
N1A C1A C2A 113.04(15) . . ?
N1A C1A H1AA 109.0 . . ?
C2A C1A H1AA 109.0 . . ?
N1A C1A H1AB 109.0 . . ?
C2A C1A H1AB 109.0 . . ?
H1AA C1A H1AB 107.8 . . ?
C7A C2A C3A 118.21(17) . . ?
C7A C2A C1A 119.64(16) . . ?
C3A C2A C1A 122.13(17) . . ?
C4A C3A C2A 120.24(17) . . ?
C4A C3A H3AA 119.9 . . ?
C2A C3A H3AA 119.9 . . ?
C3A C4A C5A 120.56(17) . . ?
C3A C4A H4AA 119.7 . . ?
C5A C4A H4AA 119.7 . . ?
C4A C5A C6A 120.17(17) . . ?
C4A C5A H5AA 119.9 . . ?
C6A C5A H5AA 119.9 . . ?
C7A C6A C5A 118.04(17) . . ?
C7A C6A C8A 120.69(16) . . ?
C5A C6A C8A 121.25(17) . . ?
C2A C7A C6A 122.72(17) . . ?
C2A C7A H7AA 118.6 . . ?
C6A C7A H7AA 118.6 . . ?
N2A C8A C6A 109.89(14) . . ?
N2A C8A H8AA 109.7 . . ?
C6A C8A H8AA 109.7 . . ?
N2A C8A H8AB 109.7 . . ?
C6A C8A H8AB 109.7 . . ?
H8AA C8A H8AB 108.2 . . ?
C10A C9A C14A 120.42(16) . . ?
C10A C9A N1A 119.55(16) . . ?
C14A C9A N1A 119.98(16) . . ?
N1B C1B C2B 110.16(14) . . ?
N1B C1B H1BA 109.6 . . ?
C2B C1B H1BA 109.6 . . ?
N1B C1B H1BB 109.6 . . ?
C2B C1B H1BB 109.6 . . ?
H1BA C1B H1BB 108.1 . . ?
C3B C2B C7B 118.45(16) . . ?
C3B C2B C1B 120.70(16) . . ?
C7B C2B C1B 120.83(16) . . ?
C4B C3B C2B 120.41(17) . . ?
C4B C3B H3BA 119.8 . . ?
C2B C3B H3BA 119.8 . . ?
C5B C4B C3B 120.33(17) . . ?
C5B C4B H4BA 119.8 . . ?
C3B C4B H4BA 119.8 . . ?
C4B C5B C6B 120.35(17) . . ?
C4B C5B H5BA 119.8 . . ?
C6B C5B H5BA 119.8 . . ?
C7B C6B C5B 118.55(16) . . ?
C7B C6B C8B 118.96(16) . . ?
C5B C6B C8B 122.41(16) . . ?
C6B C7B C2B 121.79(17) . . ?
C6B C7B H7BA 119.1 . . ?
C2B C7B H7BA 119.1 . . ?
N2B C8B C6B 113.89(15) . . ?
N2B C8B H8BA 108.8 . . ?
C6B C8B H8BA 108.8 . . ?
N2B C8B H8BB 108.8 . . ?
C6B C8B H8BB 108.8 . . ?
H8BA C8B H8BB 107.7 . . ?
C14B C9B C10B 120.09(16) . . ?
C14B C9B N1B 120.89(16) . . ?
C10B C9B N1B 119.02(16) . . ?
N1C C1C C2C 111.74(15) . . ?
N1C C1C H1CA 109.3 . . ?
C2C C1C H1CA 109.3 . . ?
N1C C1C H1CB 109.3 . . ?
C2C C1C H1CB 109.3 . . ?
H1CA C1C H1CB 107.9 . . ?
C7C C2C C3C 118.51(17) . . ?
C7C C2C C1C 120.07(17) . . ?
C3C C2C C1C 121.42(17) . . ?
C4C C3C C2C 120.25(18) . . ?
C4C C3C H3CA 119.9 . . ?
C2C C3C H3CA 119.9 . . ?
C3C C4C C5C 120.20(18) . . ?
C3C C4C H4CA 119.9 . . ?
C5C C4C H4CA 119.9 . . ?
C4C C5C C6C 120.41(18) . . ?
C4C C5C H5CA 119.8 . . ?
C6C C5C H5CA 119.8 . . ?
C7C C6C C5C 118.37(17) . . ?
C7C C6C C8C 120.46(18) . . ?
C5C C6C C8C 121.17(18) . . ?
C2C C7C C6C 122.19(17) . . ?
C2C C7C H7CA 118.9 . . ?
C6C C7C H7CA 118.9 . . ?
N2C C8C C6C 111.57(16) . . ?
N2C C8C H8CA 109.3 . . ?
C6C C8C H8CA 109.3 . . ?
N2C C8C H8CB 109.3 . . ?
C6C C8C H8CB 109.3 . . ?
H8CA C8C H8CB 108.0 . . ?
C10C C9C C14C 120.07(16) . . ?
C10C C9C N1C 119.68(17) . . ?
C14C C9C N1C 120.21(16) . . ?
C11A C10A C9A 118.79(17) . . ?
C11A C10A C15A 119.32(17) . . ?
C9A C10A C15A 121.86(16) . . ?
C12A C11A C10A 120.98(18) . . ?
C12A C11A H11A 119.5 . . ?
C10A C11A H11A 119.5 . . ?
C13A C12A C11A 120.03(18) . . ?
C13A C12A H12A 120.0 . . ?
C11A C12A H12A 120.0 . . ?
C12A C13A C14A 121.10(19) . . ?
C12A C13A H13A 119.4 . . ?
C14A C13A H13A 119.4 . . ?
C13A C14A C9A 118.66(17) . . ?
C13A C14A C18A 119.90(18) . . ?
C9A C14A C18A 121.39(17) . . ?
C10A C15A C17A 111.05(16) . . ?
C10A C15A C16A 111.78(17) . . ?
C17A C15A C16A 110.68(17) . . ?
C10A C15A H15A 107.7 . . ?
C17A C15A H15A 107.7 . . ?
C16A C15A H15A 107.7 . . ?
C15A C16A H16A 109.5 . . ?
C15A C16A H16B 109.5 . . ?
H16A C16A H16B 109.5 . . ?
C15A C16A H16C 109.5 . . ?
H16A C16A H16C 109.5 . . ?
H16B C16A H16C 109.5 . . ?
C15A C17A H17A 109.5 . . ?
C15A C17A H17B 109.5 . . ?
H17A C17A H17B 109.5 . . ?
C15A C17A H17C 109.5 . . ?
H17A C17A H17C 109.5 . . ?
H17B C17A H17C 109.5 . . ?
C14A C18A C19A 112.64(18) . . ?
C14A C18A C20A 111.18(17) . . ?
C19A C18A C20A 110.63(18) . . ?
C14A C18A H18A 107.4 . . ?
C19A C18A H18A 107.4 . . ?
C20A C18A H18A 107.4 . . ?
C18A C19A H19A 109.5 . . ?
C18A C19A H19B 109.5 . . ?
H19A C19A H19B 109.5 . . ?
C18A C19A H19C 109.5 . . ?
H19A C19A H19C 109.5 . . ?
H19B C19A H19C 109.5 . . ?
C18A C20A H20A 109.5 . . ?
C18A C20A H20B 109.5 . . ?
H20A C20A H20B 109.5 . . ?
C18A C20A H20C 109.5 . . ?
H20A C20A H20C 109.5 . . ?
H20B C20A H20C 109.5 . . ?
C26A C21A C22A 119.63(16) . . ?
C26A C21A N2A 121.42(16) . . ?
C22A C21A N2A 118.94(16) . . ?
C23A C22A C21A 118.97(17) . . ?
C23A C22A C27A 120.00(18) . . ?
C21A C22A C27A 121.02(17) . . ?
C24A C23A C22A 121.56(18) . . ?
C24A C23A H23A 119.2 . . ?
C22A C23A H23A 119.2 . . ?
C23A C24A C25A 119.37(18) . . ?
C23A C24A H24A 120.3 . . ?
C25A C24A H24A 120.3 . . ?
C24A C25A C26A 121.20(18) . . ?
C24A C25A H25A 119.4 . . ?
C26A C25A H25A 119.4 . . ?
C25A C26A C21A 119.10(17) . . ?
C25A C26A C30A 118.98(16) . . ?
C21A C26A C30A 121.83(16) . . ?
C28A C27A C22A 111.7(2) . . ?
C28A C27A C29A 110.1(2) . . ?
C22A C27A C29A 113.2(2) . . ?
C28A C27A H27A 107.1 . . ?
C22A C27A H27A 107.1 . . ?
C29A C27A H27A 107.1 . . ?
C27A C28A H28A 109.5 . . ?
C27A C28A H28B 109.5 . . ?
H28A C28A H28B 109.5 . . ?
C27A C28A H28C 109.5 . . ?
H28A C28A H28C 109.5 . . ?
H28B C28A H28C 109.5 . . ?
C27A C29A H29A 109.5 . . ?
C27A C29A H29B 109.5 . . ?
H29A C29A H29B 109.5 . . ?
C27A C29A H29C 109.5 . . ?
H29A C29A H29C 109.5 . . ?
H29B C29A H29C 109.5 . . ?
C32A C30A C26A 112.29(15) . . ?
C32A C30A C31A 110.86(16) . . ?
C26A C30A C31A 110.03(16) . . ?
C32A C30A H30A 107.8 . . ?
C26A C30A H30A 107.8 . . ?
C31A C30A H30A 107.8 . . ?
C30A C31A H31A 109.5 . . ?
C30A C31A H31B 109.5 . . ?
H31A C31A H31B 109.5 . . ?
C30A C31A H31C 109.5 . . ?
H31A C31A H31C 109.5 . . ?
H31B C31A H31C 109.5 . . ?
C30A C32A H32A 109.5 . . ?
C30A C32A H32B 109.5 . . ?
H32A C32A H32B 109.5 . . ?
C30A C32A H32C 109.5 . . ?
H32A C32A H32C 109.5 . . ?
H32B C32A H32C 109.5 . . ?
N3A C33A C34A 111.29(15) . . ?
N3A C33A H33A 109.4 . . ?
C34A C33A H33A 109.4 . . ?
N3A C33A H33B 109.4 . . ?
C34A C33A H33B 109.4 . . ?
H33A C33A H33B 108.0 . . ?
C39A C34A C35A 118.47(17) . . ?
C39A C34A C33A 120.53(17) . . ?
C35A C34A C33A 121.00(17) . . ?
C36A C35A C34A 120.23(17) . . ?
C36A C35A H35A 119.9 . . ?
C34A C35A H35A 119.9 . . ?
C35A C36A C37A 120.57(17) . . ?
C35A C36A H36A 119.7 . . ?
C37A C36A H36A 119.7 . . ?
C36A C37A C38A 120.38(17) . . ?
C36A C37A H37A 119.8 . . ?
C38A C37A H37A 119.8 . . ?
C39A C38A C37A 118.21(16) . . ?
C39A C38A C40A 119.63(16) . . ?
C37A C38A C40A 122.04(16) . . ?
C34A C39A C38A 122.02(17) . . ?
C34A C39A H39A 119.0 . . ?
C38A C39A H39A 119.0 . . ?
N4A C40A C38A 113.48(15) . . ?
N4A C40A H40A 108.9 . . ?
C38A C40A H40A 108.9 . . ?
N4A C40A H40B 108.9 . . ?
C38A C40A H40B 108.9 . . ?
H40A C40A H40B 107.7 . . ?
C42A C41A C46A 120.24(16) . . ?
C42A C41A N3A 120.06(16) . . ?
C46A C41A N3A 119.69(16) . . ?
C43A C42A C41A 118.43(17) . . ?
C43A C42A C47A 119.45(17) . . ?
C41A C42A C47A 122.11(16) . . ?
C44A C43A C42A 121.43(18) . . ?
C44A C43A H43A 119.3 . . ?
C42A C43A H43A 119.3 . . ?
C43A C44A C45A 119.75(18) . . ?
C43A C44A H44A 120.1 . . ?
C45A C44A H44A 120.1 . . ?
C46A C45A C44A 120.97(18) . . ?
C46A C45A H45A 119.5 . . ?
C44A C45A H45A 119.5 . . ?
C45A C46A C41A 119.19(17) . . ?
C45A C46A C50A 119.57(17) . . ?
C41A C46A C50A 121.14(16) . . ?
C48A C47A C42A 110.98(17) . . ?
C48A C47A C49A 110.86(17) . . ?
C42A C47A C49A 111.45(16) . . ?
C48A C47A H47A 107.8 . . ?
C42A C47A H47A 107.8 . . ?
C49A C47A H47A 107.8 . . ?
C47A C48A H48A 109.5 . . ?
C47A C48A H48B 109.5 . . ?
H48A C48A H48B 109.5 . . ?
C47A C48A H48C 109.5 . . ?
H48A C48A H48C 109.5 . . ?
H48B C48A H48C 109.5 . . ?
C47A C49A H49A 109.5 . . ?
C47A C49A H49B 109.5 . . ?
H49A C49A H49B 109.5 . . ?
C47A C49A H49C 109.5 . . ?
H49A C49A H49C 109.5 . . ?
H49B C49A H49C 109.5 . . ?
C46A C50A C51A 112.83(16) . . ?
C46A C50A C52A 109.34(17) . . ?
C51A C50A C52A 110.60(17) . . ?
C46A C50A H50A 108.0 . . ?
C51A C50A H50A 108.0 . . ?
C52A C50A H50A 108.0 . . ?
C50A C51A H51A 109.5 . . ?
C50A C51A H51B 109.5 . . ?
H51A C51A H51B 109.5 . . ?
C50A C51A H51C 109.5 . . ?
H51A C51A H51C 109.5 . . ?
H51B C51A H51C 109.5 . . ?
C50A C52A H52A 109.5 . . ?
C50A C52A H52B 109.5 . . ?
H52A C52A H52B 109.5 . . ?
C50A C52A H52C 109.5 . . ?
H52A C52A H52C 109.5 . . ?
H52B C52A H52C 109.5 . . ?
C54A C53A C58A 120.29(16) . . ?
C54A C53A N4A 119.13(15) . . ?
C58A C53A N4A 120.59(16) . . ?
C55A C54A C53A 118.75(17) . . ?
C55A C54A C59A 120.31(17) . . ?
C53A C54A C59A 120.84(16) . . ?
C56A C55A C54A 121.00(19) . . ?
C56A C55A H55A 119.5 . . ?
C54A C55A H55A 119.5 . . ?
C57A C56A C55A 120.59(18) . . ?
C57A C56A H56A 119.7 . . ?
C55A C56A H56A 119.7 . . ?
C56A C57A C58A 120.57(18) . . ?
C56A C57A H57A 119.7 . . ?
C58A C57A H57A 119.7 . . ?
C57A C58A C53A 118.79(17) . . ?
C57A C58A C62A 120.26(16) . . ?
C53A C58A C62A 120.93(16) . . ?
C54A C59A C61A 113.18(17) . . ?
C54A C59A C60A 109.88(16) . . ?
C61A C59A C60A 110.41(18) . . ?
C54A C59A H59A 107.7 . . ?
C61A C59A H59A 107.7 . . ?
C60A C59A H59A 107.7 . . ?
C59A C60A H60A 109.5 . . ?
C59A C60A H60B 109.5 . . ?
H60A C60A H60B 109.5 . . ?
C59A C60A H60C 109.5 . . ?
H60A C60A H60C 109.5 . . ?
H60B C60A H60C 109.5 . . ?
C59A C61A H61A 109.5 . . ?
C59A C61A H61B 109.5 . . ?
H61A C61A H61B 109.5 . . ?
C59A C61A H61C 109.5 . . ?
H61A C61A H61C 109.5 . . ?
H61B C61A H61C 109.5 . . ?
C58A C62A C64A 111.06(16) . . ?
C58A C62A C63A 112.31(17) . . ?
C64A C62A C63A 110.34(17) . . ?
C58A C62A H62A 107.6 . . ?
C64A C62A H62A 107.6 . . ?
C63A C62A H62A 107.6 . . ?
C62A C63A H63A 109.5 . . ?
C62A C63A H63B 109.5 . . ?
H63A C63A H63B 109.5 . . ?
C62A C63A H63C 109.5 . . ?
H63A C63A H63C 109.5 . . ?
H63B C63A H63C 109.5 . . ?
C62A C64A H64A 109.5 . . ?
C62A C64A H64B 109.5 . . ?
H64A C64A H64B 109.5 . . ?
C62A C64A H64C 109.5 . . ?
H64A C64A H64C 109.5 . . ?
H64B C64A H64C 109.5 . . ?
C11B C10B C9B 119.07(17) . . ?
C11B C10B C15B 120.54(17) . . ?
C9B C10B C15B 120.35(16) . . ?
C12B C11B C10B 120.93(17) . . ?
C12B C11B H11B 119.5 . . ?
C10B C11B H11B 119.5 . . ?
C13B C12B C11B 120.20(17) . . ?
C13B C12B H12B 119.9 . . ?
C11B C12B H12B 119.9 . . ?
C12B C13B C14B 120.70(17) . . ?
C12B C13B H13B 119.6 . . ?
C14B C13B H13B 119.6 . . ?
C13B C14B C9B 119.00(16) . . ?
C13B C14B C18B 118.83(16) . . ?
C9B C14B C18B 122.16(16) . . ?
C10B C15B C17B 113.57(16) . . ?
C10B C15B C16B 109.78(17) . . ?
C17B C15B C16B 110.02(17) . . ?
C10B C15B H15B 107.8 . . ?
C17B C15B H15B 107.8 . . ?
C16B C15B H15B 107.8 . . ?
C15B C16B H16D 109.5 . . ?
C15B C16B H16E 109.5 . . ?
H16D C16B H16E 109.5 . . ?
C15B C16B H16F 109.5 . . ?
H16D C16B H16F 109.5 . . ?
H16E C16B H16F 109.5 . . ?
C15B C17B H17D 109.5 . . ?
C15B C17B H17E 109.5 . . ?
H17D C17B H17E 109.5 . . ?
C15B C17B H17F 109.5 . . ?
H17D C17B H17F 109.5 . . ?
H17E C17B H17F 109.5 . . ?
C19B C18B C14B 111.12(16) . . ?
C19B C18B C20B 110.44(16) . . ?
C14B C18B C20B 111.56(15) . . ?
C19B C18B H18B 107.9 . . ?
C14B C18B H18B 107.9 . . ?
C20B C18B H18B 107.9 . . ?
C18B C19B H19D 109.5 . . ?
C18B C19B H19E 109.5 . . ?
H19D C19B H19E 109.5 . . ?
C18B C19B H19F 109.5 . . ?
H19D C19B H19F 109.5 . . ?
H19E C19B H19F 109.5 . . ?
C18B C20B H20D 109.5 . . ?
C18B C20B H20E 109.5 . . ?
H20D C20B H20E 109.5 . . ?
C18B C20B H20F 109.5 . . ?
H20D C20B H20F 109.5 . . ?
H20E C20B H20F 109.5 . . ?
C26B C21B C22B 120.23(16) . . ?
C26B C21B N2B 119.30(15) . . ?
C22B C21B N2B 120.47(17) . . ?
C23B C22B C21B 118.76(19) . . ?
C23B C22B C27B 119.81(18) . . ?
C21B C22B C27B 121.40(17) . . ?
C24B C23B C22B 120.86(19) . . ?
C24B C23B H23B 119.6 . . ?
C22B C23B H23B 119.6 . . ?
C25B C24B C23B 120.54(19) . . ?
C25B C24B H24B 119.7 . . ?
C23B C24B H24B 119.7 . . ?
C24B C25B C26B 120.8(2) . . ?
C24B C25B H25B 119.6 . . ?
C26B C25B H25B 119.6 . . ?
C25B C26B C21B 118.79(17) . . ?
C25B C26B C30B 119.95(18) . . ?
C21B C26B C30B 121.16(16) . . ?
C22B C27B C29B 110.88(18) . . ?
C22B C27B C28B 111.56(18) . . ?
C29B C27B C28B 111.20(17) . . ?
C22B C27B H27B 107.7 . . ?
C29B C27B H27B 107.7 . . ?
C28B C27B H27B 107.7 . . ?
C27B C28B H28D 109.5 . . ?
C27B C28B H28E 109.5 . . ?
H28D C28B H28E 109.5 . . ?
C27B C28B H28F 109.5 . . ?
H28D C28B H28F 109.5 . . ?
H28E C28B H28F 109.5 . . ?
C27B C29B H29D 109.5 . . ?
C27B C29B H29E 109.5 . . ?
H29D C29B H29E 109.5 . . ?
C27B C29B H29F 109.5 . . ?
H29D C29B H29F 109.5 . . ?
H29E C29B H29F 109.5 . . ?
C26B C30B C31B 113.13(18) . . ?
C26B C30B C32B 110.00(16) . . ?
C31B C30B C32B 110.71(17) . . ?
C26B C30B H30B 107.6 . . ?
C31B C30B H30B 107.6 . . ?
C32B C30B H30B 107.6 . . ?
C30B C31B H31D 109.5 . . ?
C30B C31B H31E 109.5 . . ?
H31D C31B H31E 109.5 . . ?
C30B C31B H31F 109.5 . . ?
H31D C31B H31F 109.5 . . ?
H31E C31B H31F 109.5 . . ?
C30B C32B H32D 109.5 . . ?
C30B C32B H32E 109.5 . . ?
H32D C32B H32E 109.5 . . ?
C30B C32B H32F 109.5 . . ?
H32D C32B H32F 109.5 . . ?
H32E C32B H32F 109.5 . . ?
C11C C10C C9C 118.84(17) . . ?
C11C C10C C15C 118.94(17) . . ?
C9C C10C C15C 122.21(16) . . ?
C12C C11C C10C 121.35(18) . . ?
C12C C11C H11C 119.3 . . ?
C10C C11C H11C 119.3 . . ?
C13C C12C C11C 119.53(17) . . ?
C13C C12C H12C 120.2 . . ?
C11C C12C H12C 120.2 . . ?
C12C C13C C14C 121.52(18) . . ?
C12C C13C H13C 119.2 . . ?
C14C C13C H13C 119.2 . . ?
C13C C14C C9C 118.69(17) . . ?
C13C C14C C18C 119.38(17) . . ?
C9C C14C C18C 121.87(17) . . ?
C10C C15C C16C 111.15(16) . . ?
C10C C15C C17C 111.67(17) . . ?
C16C C15C C17C 110.45(18) . . ?
C10C C15C H15C 107.8 . . ?
C16C C15C H15C 107.8 . . ?
C17C C15C H15C 107.8 . . ?
C15C C16C H16G 109.5 . . ?
C15C C16C H16H 109.5 . . ?
H16G C16C H16H 109.5 . . ?
C15C C16C H16I 109.5 . . ?
H16G C16C H16I 109.5 . . ?
H16H C16C H16I 109.5 . . ?
C15C C17C H17G 109.5 . . ?
C15C C17C H17H 109.5 . . ?
H17G C17C H17H 109.5 . . ?
C15C C17C H17I 109.5 . . ?
H17G C17C H17I 109.5 . . ?
H17H C17C H17I 109.5 . . ?
C14C C18C C19C 111.28(17) . . ?
C14C C18C C20C 111.95(17) . . ?
C19C C18C C20C 110.71(18) . . ?
C14C C18C H18C 107.6 . . ?
C19C C18C H18C 107.6 . . ?
C20C C18C H18C 107.6 . . ?
C18C C19C H19G 109.5 . . ?
C18C C19C H19H 109.5 . . ?
H19G C19C H19H 109.5 . . ?
C18C C19C H19I 109.5 . . ?
H19G C19C H19I 109.5 . . ?
H19H C19C H19I 109.5 . . ?
C18C C20C H20G 109.5 . . ?
C18C C20C H20H 109.5 . . ?
H20G C20C H20H 109.5 . . ?
C18C C20C H20I 109.5 . . ?
H20G C20C H20I 109.5 . . ?
H20H C20C H20I 109.5 . . ?
C26C C21C C22C 119.99(17) . . ?
C26C C21C N2C 120.44(17) . . ?
C22C C21C N2C 119.57(17) . . ?
C23C C22C C21C 118.95(19) . . ?
C23C C22C C27C 119.41(19) . . ?
C21C C22C C27C 121.63(18) . . ?
C24C C23C C22C 121.0(2) . . ?
C24C C23C H23C 119.5 . . ?
C22C C23C H23C 119.5 . . ?
C25C C24C C23C 120.0(2) . . ?
C25C C24C H24C 120.0 . . ?
C23C C24C H24C 120.0 . . ?
C24C C25C C26C 121.1(2) . . ?
C24C C25C H25C 119.4 . . ?
C26C C25C H25C 119.4 . . ?
C25C C26C C21C 118.78(18) . . ?
C25C C26C C30C 119.06(18) . . ?
C21C C26C C30C 122.13(17) . . ?
C29C C27C C28C 110.5(2) . . ?
C29C C27C C22C 111.4(2) . . ?
C28C C27C C22C 112.1(2) . . ?
C29C C27C H27C 107.5 . . ?
C28C C27C H27C 107.5 . . ?
C22C C27C H27C 107.5 . . ?
C27C C28C H28G 109.5 . . ?
C27C C28C H28H 109.5 . . ?
H28G C28C H28H 109.5 . . ?
C27C C28C H28I 109.5 . . ?
H28G C28C H28I 109.5 . . ?
H28H C28C H28I 109.5 . . ?
C27C C29C H29G 109.5 . . ?
C27C C29C H29H 109.5 . . ?
H29G C29C H29H 109.5 . . ?
C27C C29C H29I 109.5 . . ?
H29G C29C H29I 109.5 . . ?
H29H C29C H29I 109.5 . . ?
C26C C30C C31C 111.72(17) . . ?
C26C C30C C32C 111.20(18) . . ?
C31C C30C C32C 110.32(18) . . ?
C26C C30C H30C 107.8 . . ?
C31C C30C H30C 107.8 . . ?
C32C C30C H30C 107.8 . . ?
C30C C31C H31G 109.5 . . ?
C30C C31C H31H 109.5 . . ?
H31G C31C H31H 109.5 . . ?
C30C C31C H31I 109.5 . . ?
H31G C31C H31I 109.5 . . ?
H31H C31C H31I 109.5 . . ?
C30C C32C H32G 109.5 . . ?
C30C C32C H32H 109.5 . . ?
H32G C32C H32H 109.5 . . ?
C30C C32C H32I 109.5 . . ?
H32G C32C H32I 109.5 . . ?
H32H C32C H32I 109.5 . . ?

loop_
_geom_bond_atom_site_label_1
_geom_bond_atom_site_label_2
_geom_bond_distance
_geom_bond_site_symmetry_2
_geom_bond_publ_flag
Zn1A N1A 1.8100(15) . ?
Zn1A N3A 1.8119(15) . ?
Zn2A N4A 1.8141(15) . ?
Zn2A N2A 1.8161(15) . ?
Zn1B N2B 1.8125(15) 3_667 ?
Zn1B N1B 1.8159(15) . ?
Zn1C N2C 1.8079(15) 3_757 ?
Zn1C N1C 1.8080(15) . ?
N1A C9A 1.434(2) . ?
N1A C1A 1.452(2) . ?
N2A C21A 1.434(2) . ?
N2A C8A 1.468(2) . ?
N3A C41A 1.436(2) . ?
N3A C33A 1.452(2) . ?
N4A C53A 1.428(2) . ?
N4A C40A 1.453(2) . ?
N1B C9B 1.434(2) . ?
N1B C1B 1.464(2) . ?
N2B C21B 1.430(2) . ?
N2B C8B 1.458(2) . ?
N2B Zn1B 1.8124(15) 3_667 ?
N1C C9C 1.433(2) . ?
N1C C1C 1.455(2) . ?
N2C C21C 1.437(2) . ?
N2C C8C 1.452(3) . ?
N2C Zn1C 1.8079(15) 3_757 ?
C1A C2A 1.513(2) . ?
C1A H1AA 0.9900 . ?
C1A H1AB 0.9900 . ?
C2A C7A 1.391(2) . ?
C2A C3A 1.398(2) . ?
C3A C4A 1.388(3) . ?
C3A H3AA 0.9500 . ?
C4A C5A 1.396(3) . ?
C4A H4AA 0.9500 . ?
C5A C6A 1.398(3) . ?
C5A H5AA 0.9500 . ?
C6A C7A 1.392(3) . ?
C6A C8A 1.513(2) . ?
C7A H7AA 0.9500 . ?
C8A H8AA 0.9900 . ?
C8A H8AB 0.9900 . ?
C9A C10A 1.412(3) . ?
C9A C14A 1.413(3) . ?
C1B C2B 1.511(2) . ?
C1B H1BA 0.9900 . ?
C1B H1BB 0.9900 . ?
C2B C3B 1.396(3) . ?
C2B C7B 1.397(2) . ?
C3B C4B 1.392(3) . ?
C3B H3BA 0.9500 . ?
C4B C5B 1.390(3) . ?
C4B H4BA 0.9500 . ?
C5B C6B 1.397(2) . ?
C5B H5BA 0.9500 . ?
C6B C7B 1.397(2) . ?
C6B C8B 1.511(2) . ?
C7B H7BA 0.9500 . ?
C8B H8BA 0.9900 . ?
C8B H8BB 0.9900 . ?
C9B C14B 1.411(2) . ?
C9B C10B 1.416(2) . ?
C1C C2C 1.510(2) . ?
C1C H1CA 0.9900 . ?
C1C H1CB 0.9900 . ?
C2C C7C 1.390(3) . ?
C2C C3C 1.395(3) . ?
C3C C4C 1.391(3) . ?
C3C H3CA 0.9500 . ?
C4C C5C 1.392(3) . ?
C4C H4CA 0.9500 . ?
C5C C6C 1.394(3) . ?
C5C H5CA 0.9500 . ?
C6C C7C 1.390(3) . ?
C6C C8C 1.513(3) . ?
C7C H7CA 0.9500 . ?
C8C H8CA 0.9900 . ?
C8C H8CB 0.9900 . ?
C9C C10C 1.412(3) . ?
C9C C14C 1.419(3) . ?
C10A C11A 1.395(3) . ?
C10A C15A 1.522(3) . ?
C11A C12A 1.388(3) . ?
C11A H11A 0.9500 . ?
C12A C13A 1.384(3) . ?
C12A H12A 0.9500 . ?
C13A C14A 1.397(3) . ?
C13A H13A 0.9500 . ?
C14A C18A 1.524(3) . ?
C15A C17A 1.529(3) . ?
C15A C16A 1.535(3) . ?
C15A H15A 1.0000 . ?
C16A H16A 0.9800 . ?
C16A H16B 0.9800 . ?
C16A H16C 0.9800 . ?
C17A H17A 0.9800 . ?
C17A H17B 0.9800 . ?
C17A H17C 0.9800 . ?
C18A C19A 1.530(3) . ?
C18A C20A 1.532(3) . ?
C18A H18A 1.0000 . ?
C19A H19A 0.9800 . ?
C19A H19B 0.9800 . ?
C19A H19C 0.9800 . ?
C20A H20A 0.9800 . ?
C20A H20B 0.9800 . ?
C20A H20C 0.9800 . ?
C21A C26A 1.410(2) . ?
C21A C22A 1.415(3) . ?
C22A C23A 1.393(3) . ?
C22A C27A 1.526(3) . ?
C23A C24A 1.383(3) . ?
C23A H23A 0.9500 . ?
C24A C25A 1.386(3) . ?
C24A H24A 0.9500 . ?
C25A C26A 1.398(3) . ?
C25A H25A 0.9500 . ?
C26A C30A 1.530(2) . ?
C27A C28A 1.496(4) . ?
C27A C29A 1.529(3) . ?
C27A H27A 1.0000 . ?
C28A H28A 0.9800 . ?
C28A H28B 0.9800 . ?
C28A H28C 0.9800 . ?
C29A H29A 0.9800 . ?
C29A H29B 0.9800 . ?
C29A H29C 0.9800 . ?
C30A C32A 1.527(3) . ?
C30A C31A 1.532(3) . ?
C30A H30A 1.0000 . ?
C31A H31A 0.9800 . ?
C31A H31B 0.9800 . ?
C31A H31C 0.9800 . ?
C32A H32A 0.9800 . ?
C32A H32B 0.9800 . ?
C32A H32C 0.9800 . ?
C33A C34A 1.513(2) . ?
C33A H33A 0.9900 . ?
C33A H33B 0.9900 . ?
C34A C39A 1.393(2) . ?
C34A C35A 1.399(3) . ?
C35A C36A 1.389(3) . ?
C35A H35A 0.9500 . ?
C36A C37A 1.389(3) . ?
C36A H36A 0.9500 . ?
C37A C38A 1.398(2) . ?
C37A H37A 0.9500 . ?
C38A C39A 1.398(2) . ?
C38A C40A 1.512(2) . ?
C39A H39A 0.9500 . ?
C40A H40A 0.9900 . ?
C40A H40B 0.9900 . ?
C41A C42A 1.414(2) . ?
C41A C46A 1.416(3) . ?
C42A C43A 1.400(3) . ?
C42A C47A 1.526(3) . ?
C43A C44A 1.385(3) . ?
C43A H43A 0.9500 . ?
C44A C45A 1.391(3) . ?
C44A H44A 0.9500 . ?
C45A C46A 1.389(3) . ?
C45A H45A 0.9500 . ?
C46A C50A 1.526(3) . ?
C47A C48A 1.526(3) . ?
C47A C49A 1.529(3) . ?
C47A H47A 1.0000 . ?
C48A H48A 0.9800 . ?
C48A H48B 0.9800 . ?
C48A H48C 0.9800 . ?
C49A H49A 0.9800 . ?
C49A H49B 0.9800 . ?
C49A H49C 0.9800 . ?
C50A C51A 1.532(3) . ?
C50A C52A 1.536(3) . ?
C50A H50A 1.0000 . ?
C51A H51A 0.9800 . ?
C51A H51B 0.9800 . ?
C51A H51C 0.9800 . ?
C52A H52A 0.9800 . ?
C52A H52B 0.9800 . ?
C52A H52C 0.9800 . ?
C53A C54A 1.414(3) . ?
C53A C58A 1.415(2) . ?
C54A C55A 1.389(3) . ?
C54A C59A 1.525(3) . ?
C55A C56A 1.382(3) . ?
C55A H55A 0.9500 . ?
C56A C57A 1.382(3) . ?
C56A H56A 0.9500 . ?
C57A C58A 1.397(3) . ?
C57A H57A 0.9500 . ?
C58A C62A 1.526(3) . ?
C59A C61A 1.527(3) . ?
C59A C60A 1.530(3) . ?
C59A H59A 1.0000 . ?
C60A H60A 0.9800 . ?
C60A H60B 0.9800 . ?
C60A H60C 0.9800 . ?
C61A H61A 0.9800 . ?
C61A H61B 0.9800 . ?
C61A H61C 0.9800 . ?
C62A C64A 1.528(3) . ?
C62A C63A 1.535(3) . ?
C62A H62A 1.0000 . ?
C63A H63A 0.9800 . ?
C63A H63B 0.9800 . ?
C63A H63C 0.9800 . ?
C64A H64A 0.9800 . ?
C64A H64B 0.9800 . ?
C64A H64C 0.9800 . ?
C10B C11B 1.391(3) . ?
C10B C15B 1.525(2) . ?
C11B C12B 1.389(3) . ?
C11B H11B 0.9500 . ?
C12B C13B 1.386(3) . ?
C12B H12B 0.9500 . ?
C13B C14B 1.402(2) . ?
C13B H13B 0.9500 . ?
C14B C18B 1.529(2) . ?
C15B C17B 1.532(3) . ?
C15B C16B 1.532(3) . ?
C15B H15B 1.0000 . ?
C16B H16D 0.9800 . ?
C16B H16E 0.9800 . ?
C16B H16F 0.9800 . ?
C17B H17D 0.9800 . ?
C17B H17E 0.9800 . ?
C17B H17F 0.9800 . ?
C18B C19B 1.529(3) . ?
C18B C20B 1.533(3) . ?
C18B H18B 1.0000 . ?
C19B H19D 0.9800 . ?
C19B H19E 0.9800 . ?
C19B H19F 0.9800 . ?
C20B H20D 0.9800 . ?
C20B H20E 0.9800 . ?
C20B H20F 0.9800 . ?
C21B C26B 1.412(3) . ?
C21B C22B 1.415(2) . ?
C22B C23B 1.392(3) . ?
C22B C27B 1.524(3) . ?
C23B C24B 1.383(3) . ?
C23B H23B 0.9500 . ?
C24B C25B 1.378(3) . ?
C24B H24B 0.9500 . ?
C25B C26B 1.397(3) . ?
C25B H25B 0.9500 . ?
C26B C30B 1.522(3) . ?
C27B C29B 1.533(3) . ?
C27B C28B 1.537(3) . ?
C27B H27B 1.0000 . ?
C28B H28D 0.9800 . ?
C28B H28E 0.9800 . ?
C28B H28F 0.9800 . ?
C29B H29D 0.9800 . ?
C29B H29E 0.9800 . ?
C29B H29F 0.9800 . ?
C30B C31B 1.530(3) . ?
C30B C32B 1.533(3) . ?
C30B H30B 1.0000 . ?
C31B H31D 0.9800 . ?
C31B H31E 0.9800 . ?
C31B H31F 0.9800 . ?
C32B H32D 0.9800 . ?
C32B H32E 0.9800 . ?
C32B H32F 0.9800 . ?
C10C C11C 1.396(2) . ?
C10C C15C 1.523(3) . ?
C11C C12C 1.387(3) . ?
C11C H11C 0.9500 . ?
C12C C13C 1.385(3) . ?
C12C H12C 0.9500 . ?
C13C C14C 1.393(3) . ?
C13C H13C 0.9500 . ?
C14C C18C 1.527(3) . ?
C15C C16C 1.527(3) . ?
C15C C17C 1.539(3) . ?
C15C H15C 1.0000 . ?
C16C H16G 0.9800 . ?
C16C H16H 0.9800 . ?
C16C H16I 0.9800 . ?
C17C H17G 0.9800 . ?
C17C H17H 0.9800 . ?
C17C H17I 0.9800 . ?
C18C C19C 1.529(3) . ?
C18C C20C 1.530(3) . ?
C18C H18C 1.0000 . ?
C19C H19G 0.9800 . ?
C19C H19H 0.9800 . ?
C19C H19I 0.9800 . ?
C20C H20G 0.9800 . ?
C20C H20H 0.9800 . ?
C20C H20I 0.9800 . ?
C21C C26C 1.413(3) . ?
C21C C22C 1.417(3) . ?
C22C C23C 1.393(3) . ?
C22C C27C 1.529(3) . ?
C23C C24C 1.385(3) . ?
C23C H23C 0.9500 . ?
C24C C25C 1.383(3) . ?
C24C H24C 0.9500 . ?
C25C C26C 1.398(3) . ?
C25C H25C 0.9500 . ?
C26C C30C 1.522(3) . ?
C27C C29C 1.499(3) . ?
C27C C28C 1.510(4) . ?
C27C H27C 1.0000 . ?
C28C H28G 0.9800 . ?
C28C H28H 0.9800 . ?
C28C H28I 0.9800 . ?
C29C H29G 0.9800 . ?
C29C H29H 0.9800 . ?
C29C H29I 0.9800 . ?
C30C C31C 1.529(3) . ?
C30C C32C 1.530(3) . ?
C30C H30C 1.0000 . ?
C31C H31G 0.9800 . ?
C31C H31H 0.9800 . ?
C31C H31I 0.9800 . ?
C32C H32G 0.9800 . ?
C32C H32H 0.9800 . ?
C32C H32I 0.9800 . ?
